data_2234073
loop_
_publ_author_name
'Modau, Eric'
'Liles, David C.'
'van Rooyen, Petrus H.'

_publ_section_title
;
 2-(Biphenyl-4-yl)propan-2-ol
;
_journal_coeditor_code ZQ2152
_journal_issue 3
_journal_name_full 'Acta Crystallographica Section E'
_journal_page_first o580
_journal_paper_doi 10.1107/S1600536812003716
_journal_volume 68
_journal_year 2012
_chemical_formula_iupac 'C15 H16 O'
_chemical_formula_moiety 'C15 H16 O'
_chemical_formula_sum 'C15 H16 O'
_chemical_formula_weight 212.28
_chemical_melting_point 366.1
_chemical_name_systematic
;
2-(Biphenyl-4-yl)propan-2-ol
;
_space_group_IT_number 15
_symmetry_cell_setting monoclinic
_symmetry_space_group_name_Hall '-C 2yc'
_symmetry_space_group_name_H-M 'C 1 2/c 1'
_atom_sites_solution_hydrogens difmap
_atom_sites_solution_primary direct
_atom_sites_solution_secondary difmap
_audit_creation_method SHELXL97
_cell_angle_alpha 90.00
_cell_angle_beta 102.332(2)
_cell_angle_gamma 90.00
_cell_formula_units_Z 16
_cell_length_a 12.4406(14)
_cell_length_b 15.5754(18)
_cell_length_c 25.741(3)
_cell_measurement_reflns_used 4663
_cell_measurement_temperature 295(2)
_cell_measurement_theta_max 25.963
_cell_measurement_theta_min 2.398
_cell_volume 4872.7(10)
_computing_cell_refinement 'SAINT (Bruker, 2001)'
_computing_data_collection 'SMART (Bruker, 2001)'
_computing_data_reduction 'SAINT (Bruker, 2001)'
_computing_molecular_graphics
;
ORTEP-3 for Windows (Farrugia, 1997), Mercury (Macrae <i>et al.</i>,
2008)
and POV-Ray (Cason, 2004)
;
_computing_publication_material
;
SHELXL97 (Sheldrick, 2008) and PLATON (Spek, 2009)
;
_computing_structure_refinement
;
SHELXTL (Sheldrick, 2008) and SHELXL97 (Sheldrick, 2008)
;
_computing_structure_solution 'SHELXTL (Sheldrick, 2008)'
_diffrn_ambient_temperature 295(2)
_diffrn_detector_area_resol_mean 8.3
_diffrn_measured_fraction_theta_full 0.995
_diffrn_measured_fraction_theta_max 0.908
_diffrn_measurement_device_type 'Bruker P4 diffractometer with SMART 1000 CCD area detector'
_diffrn_measurement_method '\f and \w'
_diffrn_radiation_monochromator graphite
_diffrn_radiation_source 'fine-focus sealed tube'
_diffrn_radiation_type MoK\a
_diffrn_radiation_wavelength 0.71073
_diffrn_reflns_av_R_equivalents 0.0292
_diffrn_reflns_av_sigmaI/netI 0.0364
_diffrn_reflns_limit_h_max 7
_diffrn_reflns_limit_h_min -15
_diffrn_reflns_limit_k_max 15
_diffrn_reflns_limit_k_min -18
_diffrn_reflns_limit_l_max 31
_diffrn_reflns_limit_l_min -31
_diffrn_reflns_number 12927
_diffrn_reflns_theta_full 25.00
_diffrn_reflns_theta_max 26.48
_diffrn_reflns_theta_min 2.40
_exptl_absorpt_coefficient_mu 0.071
_exptl_absorpt_correction_T_max 0.994
_exptl_absorpt_correction_T_min 0.931
_exptl_absorpt_correction_type multi-scan
_exptl_absorpt_process_details '(SADABS; Bruker, 2001)'
_exptl_crystal_colour colourless
_exptl_crystal_density_diffrn 1.157
_exptl_crystal_density_method 'not measured'
_exptl_crystal_description plate
_exptl_crystal_F_000 1824
_exptl_crystal_size_max 0.46
_exptl_crystal_size_mid 0.36
_exptl_crystal_size_min 0.08
_refine_diff_density_max 0.132
_refine_diff_density_min -0.144
_refine_ls_extinction_method none
_refine_ls_goodness_of_fit_ref 1.008
_refine_ls_hydrogen_treatment refall
_refine_ls_matrix_type full
_refine_ls_number_parameters 391
_refine_ls_number_reflns 4590
_refine_ls_number_restraints 3
_refine_ls_restrained_S_all 1.008
_refine_ls_R_factor_all 0.0807
_refine_ls_R_factor_gt 0.0462
_refine_ls_shift/su_max 0.001
_refine_ls_shift/su_mean 0.000
_refine_ls_structure_factor_coef Fsqd
_refine_ls_weighting_details 'calc w = 1/[\s^2^(Fo^2^)+(0.0639P)^2^+1.7634P] where P=(Fo^2^+2Fc^2^)/3'
_refine_ls_weighting_scheme calc
_refine_ls_wR_factor_gt 0.1223
_refine_ls_wR_factor_ref 0.1467
_reflns_number_gt 2859
_reflns_number_total 4590
_reflns_threshold_expression I>2\s(I)
_cod_data_source_file zq2152.cif
_cod_data_source_block I
_cod_original_sg_symbol_H-M 'C 2/c'
_cod_database_code 2234073
_cod_database_fobs_code 2234073

loop_
_symmetry_equiv_pos_as_xyz
'x, y, z'
'x, -y, z+1/2'
'x+1/2, y+1/2, z'
'x+1/2, -y+1/2, z+1/2'
'-x, -y, -z'
'-x, y, -z-1/2'
'-x+1/2, -y+1/2, -z'
'-x+1/2, y+1/2, -z-1/2'

loop_
_atom_site_type_symbol
_atom_site_label
_atom_site_fract_x
_atom_site_fract_y
_atom_site_fract_z
_atom_site_U_iso_or_equiv
_atom_site_adp_type
_atom_site_calc_flag
_atom_site_refinement_flags
_atom_site_occupancy
_atom_site_symmetry_multiplicity
C C1 0.22391(12) 0.49260(10) 0.05345(6) 0.0485(4) Uani d . 1 1
C C2 0.28952(16) 0.44401(13) 0.09272(7) 0.0646(5) Uani d . 1 1
H H2 0.3512(17) 0.4133(13) 0.0851(7) 0.078 Uiso d . 1 1
C C3 0.26765(16) 0.43652(13) 0.14308(7) 0.0650(5) Uani d . 1 1
H H3 0.3152(16) 0.4000(13) 0.1686(8) 0.078 Uiso d . 1 1
C C4 0.17907(13) 0.47641(11) 0.15649(7) 0.0530(4) Uani d . 1 1
C C5 0.11288(16) 0.52481(14) 0.11731(8) 0.0687(5) Uani d . 1 1
H H5 0.0523(17) 0.5571(13) 0.1256(8) 0.082 Uiso d . 1 1
C C6 0.13494(16) 0.53305(13) 0.06735(8) 0.0654(5) Uani d . 1 1
H H6 0.0899(16) 0.5687(13) 0.0427(8) 0.078 Uiso d . 1 1
C C7 0.24761(13) 0.50013(10) -0.00067(6) 0.0510(4) Uani d . 1 1
C C8 0.17499(17) 0.53907(14) -0.04217(8) 0.0715(6) Uani d . 1 1
H H8 0.1095(18) 0.5621(14) -0.0353(8) 0.086 Uiso d . 1 1
C C9 0.1975(2) 0.54432(17) -0.09240(9) 0.0839(7) Uani d . 1 1
H H9 0.1447(19) 0.5734(15) -0.1189(9) 0.101 Uiso d . 1 1
C C10 0.2925(2) 0.51127(15) -0.10229(8) 0.0790(6) Uani d . 1 1
H H10 0.3063(18) 0.5144(14) -0.1383(9) 0.095 Uiso d . 1 1
C C11 0.36620(19) 0.47263(16) -0.06195(8) 0.0795(6) Uani d . 1 1
H H11 0.4342(19) 0.4466(14) -0.0681(8) 0.095 Uiso d . 1 1
C C12 0.34381(17) 0.46705(14) -0.01181(8) 0.0693(5) Uani d . 1 1
H H12 0.3974(17) 0.4414(13) 0.0170(8) 0.083 Uiso d . 1 1
C C13 0.15214(15) 0.46972(12) 0.21136(7) 0.0599(5) Uani d . 1 1
C C14 0.2251(2) 0.40631(18) 0.24767(9) 0.0803(6) Uani d . 1 1
H H14A 0.222(2) 0.3454(19) 0.2307(10) 0.120 Uiso d . 1 1
H H14B 0.199(2) 0.4014(17) 0.2819(11) 0.120 Uiso d . 1 1
H H14C 0.301(2) 0.4270(17) 0.2564(10) 0.120 Uiso d . 1 1
C C15 0.1579(2) 0.55713(16) 0.23792(10) 0.0855(7) Uani d . 1 1
H H15A 0.104(2) 0.6003(19) 0.2143(11) 0.128 Uiso d . 1 1
H H15B 0.236(2) 0.5802(18) 0.2442(11) 0.128 Uiso d . 1 1
H H15C 0.139(2) 0.5516(17) 0.2739(12) 0.128 Uiso d . 1 1
O O1 0.03981(11) 0.44009(9) 0.20377(5) 0.0678(4) Uani d D 1 1
H H1A 0.047(3) 0.3863(12) 0.1923(16) 0.081 Uiso d PD 0.50 1
H H1B 0.012(4) 0.443(2) 0.2319(15) 0.081 Uiso d P 0.50 1
C C16 0.00267(14) 0.24680(11) -0.00238(8) 0.0573(4) Uani d . 1 1
C C17 0.07693(17) 0.27485(15) 0.04215(9) 0.0787(6) Uani d . 1 1
H H17 0.1405(19) 0.3030(15) 0.0365(8) 0.094 Uiso d . 1 1
C C18 0.05831(18) 0.26437(15) 0.09270(9) 0.0805(7) Uani d . 1 1
H H18 0.1060(19) 0.2895(15) 0.1211(9) 0.097 Uiso d . 1 1
C C19 -0.03521(14) 0.22565(11) 0.10169(8) 0.0608(5) Uani d . 1 1
C C20 -0.11092(17) 0.19968(15) 0.05718(9) 0.0774(6) Uani d . 1 1
H H20 -0.1768(19) 0.1719(14) 0.0629(8) 0.093 Uiso d . 1 1
C C21 -0.09266(17) 0.20967(15) 0.00691(9) 0.0766(6) Uani d . 1 1
H H21 -0.1457(18) 0.1882(14) -0.0227(9) 0.092 Uiso d . 1 1
C C22 0.02432(14) 0.25405(11) -0.05698(8) 0.0594(5) Uani d . 1 1
C C23 -0.04138(19) 0.21334(18) -0.10009(10) 0.0887(7) Uani d . 1 1
H H23 -0.100(2) 0.1765(16) -0.0918(9) 0.106 Uiso d . 1 1
C C24 -0.0217(2) 0.2200(2) -0.15056(11) 0.1001(8) Uani d . 1 1
H H24 -0.064(2) 0.1888(18) -0.1788(11) 0.120 Uiso d . 1 1
C C25 0.0651(2) 0.26587(16) -0.15981(11) 0.0867(7) Uani d . 1 1
H H25 0.0803(19) 0.2704(15) -0.1976(10) 0.104 Uiso d . 1 1
C C26 0.1323(2) 0.30524(17) -0.11834(11) 0.0952(7) Uani d . 1 1
H H26 0.195(2) 0.3407(17) -0.1234(10) 0.114 Uiso d . 1 1
C C27 0.1118(2) 0.29994(15) -0.06773(10) 0.0849(7) Uani d . 1 1
H H27 0.1563(19) 0.3281(16) -0.0394(10) 0.102 Uiso d . 1 1
C C28 -0.05169(16) 0.20597(13) 0.15723(8) 0.0696(5) Uani d . 1 1
C C29 -0.1704(2) 0.2169(2) 0.16242(13) 0.1090(10) Uani d . 1 1
H H29A -0.214(3) 0.168(2) 0.1416(13) 0.163 Uiso d . 1 1
H H29B -0.173(3) 0.209(2) 0.1994(14) 0.163 Uiso d . 1 1
H H29C -0.191(3) 0.276(2) 0.1486(14) 0.163 Uiso d . 1 1
C C30 -0.0115(3) 0.11470(18) 0.17181(12) 0.1097(10) Uani d . 1 1
H H30A -0.053(3) 0.075(2) 0.1448(14) 0.165 Uiso d . 1 1
H H30B -0.023(3) 0.103(2) 0.2069(14) 0.165 Uiso d . 1 1
H H30C 0.070(3) 0.116(2) 0.1726(13) 0.165 Uiso d . 1 1
O O2 0.01619(14) 0.26127(10) 0.19536(6) 0.0871(5) Uani d D 1 1
H H2A 0.000(4) 0.3133(16) 0.1811(19) 0.104 Uiso d PD 0.50 1
H H2B 0.007(5) 0.259(3) 0.2287(9) 0.104 Uiso d PD 0.50 1

loop_
_atom_site_aniso_label
_atom_site_aniso_U_11
_atom_site_aniso_U_22
_atom_site_aniso_U_33
_atom_site_aniso_U_12
_atom_site_aniso_U_13
_atom_site_aniso_U_23
C1 0.0478(9) 0.0447(9) 0.0519(10) -0.0059(7) 0.0082(7) -0.0009(7)
C2 0.0578(11) 0.0760(13) 0.0614(11) 0.0171(9) 0.0157(9) 0.0078(10)
C3 0.0634(11) 0.0742(13) 0.0569(11) 0.0143(10) 0.0115(9) 0.0145(10)
C4 0.0543(10) 0.0526(10) 0.0523(9) -0.0055(8) 0.0116(8) 0.0004(8)
C5 0.0636(11) 0.0817(14) 0.0641(12) 0.0198(10) 0.0210(10) 0.0090(10)
C6 0.0638(11) 0.0740(13) 0.0585(11) 0.0184(9) 0.0134(9) 0.0121(9)
C7 0.0531(9) 0.0477(9) 0.0508(9) -0.0077(7) 0.0080(7) -0.0051(8)
C8 0.0641(12) 0.0897(15) 0.0605(12) 0.0096(11) 0.0129(10) 0.0086(10)
C9 0.0842(15) 0.1084(19) 0.0564(12) 0.0126(13) 0.0089(11) 0.0125(12)
C10 0.0921(16) 0.0942(16) 0.0522(12) -0.0060(12) 0.0189(11) -0.0031(11)
C11 0.0799(14) 0.0985(17) 0.0646(13) 0.0091(12) 0.0253(11) -0.0048(12)
C12 0.0671(12) 0.0843(14) 0.0565(11) 0.0109(10) 0.0133(9) 0.0008(10)
C13 0.0632(11) 0.0641(11) 0.0536(10) -0.0071(9) 0.0155(8) 0.0003(8)
C14 0.0842(15) 0.1001(18) 0.0554(12) 0.0009(13) 0.0121(11) 0.0148(12)
C15 0.1139(19) 0.0788(15) 0.0682(14) -0.0162(13) 0.0292(14) -0.0145(12)
O1 0.0656(8) 0.0812(9) 0.0623(8) -0.0060(7) 0.0260(6) -0.0004(7)
C16 0.0517(10) 0.0466(10) 0.0703(12) -0.0018(8) 0.0058(8) -0.0028(8)
C17 0.0620(12) 0.0926(16) 0.0821(15) -0.0288(11) 0.0170(11) -0.0167(12)
C18 0.0665(13) 0.0997(17) 0.0731(14) -0.0284(11) 0.0101(11) -0.0239(12)
C19 0.0587(10) 0.0523(10) 0.0711(12) -0.0050(8) 0.0129(9) -0.0118(9)
C20 0.0628(12) 0.0896(15) 0.0781(15) -0.0270(11) 0.0113(11) -0.0060(12)
C21 0.0636(12) 0.0893(15) 0.0710(14) -0.0240(11) 0.0012(10) -0.0047(11)
C22 0.0541(10) 0.0458(10) 0.0749(13) 0.0044(8) 0.0063(9) 0.0015(9)
C23 0.0703(14) 0.1149(19) 0.0760(15) -0.0245(13) 0.0046(11) -0.0042(13)
C24 0.0944(18) 0.129(2) 0.0716(16) -0.0171(16) 0.0056(13) -0.0087(15)
C25 0.0967(17) 0.0844(16) 0.0806(16) 0.0126(13) 0.0224(14) 0.0113(13)
C26 0.1011(18) 0.0903(17) 0.102(2) -0.0217(14) 0.0382(16) 0.0034(15)
C27 0.0867(15) 0.0809(15) 0.0872(17) -0.0247(12) 0.0190(13) -0.0080(12)
C28 0.0766(12) 0.0622(12) 0.0710(13) -0.0150(10) 0.0182(10) -0.0169(10)
C29 0.0908(18) 0.147(3) 0.098(2) -0.0350(18) 0.0402(16) -0.0268(19)
C30 0.182(3) 0.0733(17) 0.0754(16) -0.0030(19) 0.0314(19) -0.0039(13)
O2 0.0979(11) 0.0883(11) 0.0762(11) -0.0292(9) 0.0213(9) -0.0268(9)

loop_
_atom_type_symbol
_atom_type_description
_atom_type_scat_dispersion_real
_atom_type_scat_dispersion_imag
_atom_type_scat_source
C C 0.0033 0.0016 'International Tables Vol C Tables 4.2.6.8 and 6.1.1.4'
H H 0.0000 0.0000 'International Tables Vol C Tables 4.2.6.8 and 6.1.1.4'
O O 0.0106 0.0060 'International Tables Vol C Tables 4.2.6.8 and 6.1.1.4'

loop_
_geom_angle_atom_site_label_1
_geom_angle_atom_site_label_2
_geom_angle_atom_site_label_3
_geom_angle
C2 C1 C6 116.10(16)
C2 C1 C7 121.57(15)
C6 C1 C7 122.32(15)
C1 C2 C3 121.83(17)
C1 C2 H2 119.8(12)
C3 C2 H2 118.4(12)
C4 C3 C2 121.75(17)
C4 C3 H3 120.2(12)
C2 C3 H3 118.0(12)
C3 C4 C5 116.69(16)
C3 C4 C13 123.36(16)
C5 C4 C13 119.96(16)
C6 C5 C4 121.73(17)
C6 C5 H5 118.5(12)
C4 C5 H5 119.7(12)
C5 C6 C1 121.90(17)
C5 C6 H6 118.7(12)
C1 C6 H6 119.4(12)
C8 C7 C12 116.94(17)
C8 C7 C1 122.00(16)
C12 C7 C1 121.06(16)
C9 C8 C7 121.3(2)
C9 C8 H8 120.7(13)
C7 C8 H8 118.1(13)
C10 C9 C8 120.6(2)
C10 C9 H9 122.5(14)
C8 C9 H9 116.8(14)
C9 C10 C11 119.5(2)
C9 C10 H10 119.6(13)
C11 C10 H10 121.0(13)
C10 C11 C12 120.0(2)
C10 C11 H11 121.4(13)
C12 C11 H11 118.6(13)
C11 C12 C7 121.67(19)
C11 C12 H12 119.8(12)
C7 C12 H12 118.5(12)
O1 C13 C15 107.35(17)
O1 C13 C14 108.02(16)
C15 C13 C14 109.97(18)
O1 C13 C4 107.11(14)
C15 C13 C4 110.96(16)
C14 C13 C4 113.18(16)
C13 C14 H14A 111.6(14)
C13 C14 H14B 108.9(15)
H14A C14 H14B 108(2)
C13 C14 H14C 110.4(16)
H14A C14 H14C 111(2)
H14B C14 H14C 107(2)
C13 C15 H15A 110.6(15)
C13 C15 H15B 109.9(17)
H15A C15 H15B 109(2)
C13 C15 H15C 109.8(16)
H15A C15 H15C 110(2)
H15B C15 H15C 107(2)
C13 O1 H1A 100(3)
C13 O1 H1B 114(3)
H1A O1 H1B 114(4)
C17 C16 C21 115.77(19)
C17 C16 C22 122.35(17)
C21 C16 C22 121.87(17)
C18 C17 C16 121.90(19)
C18 C17 H17 121.1(13)
C16 C17 H17 117.0(14)
C19 C18 C17 122.01(19)
C19 C18 H18 118.4(14)
C17 C18 H18 119.2(14)
C18 C19 C20 116.20(19)
C18 C19 C28 122.48(17)
C20 C19 C28 121.16(17)
C21 C20 C19 122.00(19)
C21 C20 H20 120.8(13)
C19 C20 H20 117.2(13)
C20 C21 C16 122.09(19)
C20 C21 H21 119.2(13)
C16 C21 H21 118.6(13)
C27 C22 C23 115.7(2)
C27 C22 C16 122.54(18)
C23 C22 C16 121.79(18)
C24 C23 C22 121.9(2)
C24 C23 H23 122.5(14)
C22 C23 H23 115.4(14)
C25 C24 C23 120.9(2)
C25 C24 H24 118.5(17)
C23 C24 H24 120.4(17)
C26 C25 C24 118.7(3)
C26 C25 H25 120.4(13)
C24 C25 H25 120.9(13)
C25 C26 C27 120.6(2)
C25 C26 H26 121.5(15)
C27 C26 H26 117.8(15)
C22 C27 C26 122.1(2)
C22 C27 H27 116.9(15)
C26 C27 H27 121.0(15)
O2 C28 C19 110.14(15)
O2 C28 C29 108.26(18)
C19 C28 C29 112.9(2)
O2 C28 C30 106.0(2)
C19 C28 C30 108.45(18)
C29 C28 C30 110.8(2)
C28 C29 H29A 106.7(19)
C28 C29 H29B 108(2)
H29A C29 H29B 107(3)
C28 C29 H29C 104(2)
H29A C29 H29C 116(3)
H29B C29 H29C 114(3)
C28 C30 H30A 108(2)
C28 C30 H30B 107(2)
H30A C30 H30B 113(3)
C28 C30 H30C 105(2)
H30A C30 H30C 114(3)
H30B C30 H30C 109(3)
C28 O2 H2A 102(3)
C28 O2 H2B 117(3)
H2A O2 H2B 111(5)

loop_
_geom_bond_atom_site_label_1
_geom_bond_atom_site_label_2
_geom_bond_distance
C1 C2 1.381(2)
C1 C6 1.385(2)
C1 C7 1.489(2)
C2 C3 1.385(3)
C2 H2 0.96(2)
C3 C4 1.372(2)
C3 H3 0.97(2)
C4 C5 1.382(2)
C4 C13 1.523(2)
C5 C6 1.377(3)
C5 H5 0.97(2)
C6 H6 0.93(2)
C7 C8 1.383(2)
C7 C12 1.388(3)
C8 C9 1.383(3)
C8 H8 0.94(2)
C9 C10 1.362(3)
C9 H9 0.95(2)
C10 C11 1.369(3)
C10 H10 0.98(2)
C11 C12 1.380(3)
C11 H11 0.98(2)
C12 H12 0.97(2)
C13 O1 1.445(2)
C13 C15 1.518(3)
C13 C14 1.520(3)
C14 H14A 1.04(3)
C14 H14B 1.00(3)
C14 H14C 0.97(3)
C15 H15A 1.04(3)
C15 H15B 1.01(3)
C15 H15C 1.01(3)
O1 H1A 0.900(10)
O1 H1B 0.87(3)
C16 C17 1.380(3)
C16 C21 1.385(3)
C16 C22 1.491(3)
C17 C18 1.379(3)
C17 H17 0.94(2)
C18 C19 1.373(3)
C18 H18 0.92(2)
C19 C20 1.379(3)
C19 C28 1.518(3)
C20 C21 1.370(3)
C20 H20 0.97(2)
C21 H21 0.96(2)
C22 C27 1.379(3)
C22 C23 1.384(3)
C23 C24 1.376(3)
C23 H23 0.98(2)
C24 C25 1.357(4)
C24 H24 0.94(3)
C25 C26 1.354(4)
C25 H25 1.03(2)
C26 C27 1.382(3)
C26 H26 0.99(3)
C27 H27 0.93(2)
C28 O2 1.437(2)
C28 C29 1.521(3)
C28 C30 1.527(3)
C29 H29A 1.01(4)
C29 H29B 0.97(4)
C29 H29C 1.00(3)
C30 H30A 0.98(4)
C30 H30B 0.96(3)
C30 H30C 1.01(4)
O2 H2A 0.895(10)
O2 H2B 0.893(10)

loop_
_geom_hbond_atom_site_label_D
_geom_hbond_atom_site_label_H
_geom_hbond_atom_site_label_A
_geom_hbond_site_symmetry_A
_geom_hbond_distance_DH
_geom_hbond_distance_HA
_geom_hbond_distance_DA
_geom_hbond_angle_DHA
O1 H1A O2 . 0.900(10) 1.99(2) 2.804(2) 150(4)
O2 H2A O1 . 0.895(10) 2.09(4) 2.804(2) 136(4)
O1 H1B O1 6_556 0.87(3) 1.90(3) 2.767(3) 174(4)
O2 H2B O2 6_556 0.893(10) 2.034(11) 2.926(3) 177(4)

loop_
_geom_torsion_atom_site_label_1
_geom_torsion_atom_site_label_2
_geom_torsion_atom_site_label_3
_geom_torsion_atom_site_label_4
_geom_torsion
C6 C1 C2 C3 -0.2(3)
C7 C1 C2 C3 -179.76(17)
C1 C2 C3 C4 0.6(3)
C2 C3 C4 C5 -0.3(3)
C2 C3 C4 C13 179.94(18)
C3 C4 C5 C6 -0.3(3)
C13 C4 C5 C6 179.45(18)
C4 C5 C6 C1 0.7(3)
C2 C1 C6 C5 -0.4(3)
C7 C1 C6 C5 179.15(18)
C2 C1 C7 C8 171.37(18)
C6 C1 C7 C8 -8.1(3)
C2 C1 C7 C12 -7.8(3)
C6 C1 C7 C12 172.69(18)
C12 C7 C8 C9 0.2(3)
C1 C7 C8 C9 -178.97(19)
C7 C8 C9 C10 -0.2(4)
C8 C9 C10 C11 -0.1(4)
C9 C10 C11 C12 0.3(4)
C10 C11 C12 C7 -0.2(3)
C8 C7 C12 C11 0.0(3)
C1 C7 C12 C11 179.18(18)
C3 C4 C13 O1 -125.65(18)
C5 C4 C13 O1 54.6(2)
C3 C4 C13 C15 117.5(2)
C5 C4 C13 C15 -62.3(2)
C3 C4 C13 C14 -6.7(3)
C5 C4 C13 C14 173.51(19)
C21 C16 C17 C18 1.6(3)
C22 C16 C17 C18 -177.0(2)
C16 C17 C18 C19 -0.2(4)
C17 C18 C19 C20 -1.6(3)
C17 C18 C19 C28 173.9(2)
C18 C19 C20 C21 1.8(3)
C28 C19 C20 C21 -173.8(2)
C19 C20 C21 C16 -0.3(4)
C17 C16 C21 C20 -1.4(3)
C22 C16 C21 C20 177.3(2)
C17 C16 C22 C27 -9.5(3)
C21 C16 C22 C27 171.9(2)
C17 C16 C22 C23 169.1(2)
C21 C16 C22 C23 -9.5(3)
C27 C22 C23 C24 -1.4(4)
C16 C22 C23 C24 179.9(2)
C22 C23 C24 C25 1.3(4)
C23 C24 C25 C26 0.0(4)
C24 C25 C26 C27 -1.0(4)
C23 C22 C27 C26 0.3(3)
C16 C22 C27 C26 179.0(2)
C25 C26 C27 C22 0.9(4)
C18 C19 C28 O2 23.1(3)
C20 C19 C28 O2 -161.64(19)
C18 C19 C28 C29 144.2(2)
C20 C19 C28 C29 -40.5(3)
C18 C19 C28 C30 -92.5(3)
C20 C19 C28 C30 82.7(3)
